data_1532322
loop_
_publ_author_name
'Winkler, B.'
'Knorr, K.'
'Milman, V.'

_publ_section_title
;
 Prediction of the structure of La F3 at high pressures
;
_journal_name_full 'Journal of Alloys Compd.'
_journal_page_first 111
_journal_page_last 113
_journal_volume 349
_journal_year 2003
_chemical_formula_sum 'F3 La'
_chemical_name_systematic 'La F3'
_space_group_IT_number 139
_symmetry_space_group_name_Hall '-I 4 2'
_symmetry_space_group_name_H-M 'I 4/m m m'
_cell_angle_alpha 90
_cell_angle_beta 90
_cell_angle_gamma 90
_cell_formula_units_Z 2
_cell_length_a 3.769
_cell_length_b 3.769
_cell_length_c 6.576
_cell_volume 93.414
_citation_journal_id_ASTM JALCEU
_cod_data_source_file Winkler_JALCEU_2003_1285.cif
_cod_data_source_block F3La1
_cod_original_cell_volume 93.41446
_cod_original_formula_sum 'F3 La1'
_cod_database_code 1532322

loop_
_symmetry_equiv_pos_as_xyz
x,y,z
-y,x,z
-x,-y,z
y,-x,z
x,-y,-z
y,x,-z
-x,y,-z
-y,-x,-z
-x,-y,-z
y,-x,-z
x,y,-z
-y,x,-z
-x,y,z
-y,-x,z
x,-y,z
y,x,z
x+1/2,y+1/2,z+1/2
-y+1/2,x+1/2,z+1/2
-x+1/2,-y+1/2,z+1/2
y+1/2,-x+1/2,z+1/2
x+1/2,-y+1/2,-z+1/2
y+1/2,x+1/2,-z+1/2
-x+1/2,y+1/2,-z+1/2
-y+1/2,-x+1/2,-z+1/2
-x+1/2,-y+1/2,-z+1/2
y+1/2,-x+1/2,-z+1/2
x+1/2,y+1/2,-z+1/2
-y+1/2,x+1/2,-z+1/2
-x+1/2,y+1/2,z+1/2
-y+1/2,-x+1/2,z+1/2
x+1/2,-y+1/2,z+1/2
y+1/2,x+1/2,z+1/2

loop_
_atom_site_label
_atom_site_type_symbol
_atom_site_fract_x
_atom_site_fract_y
_atom_site_fract_z
_atom_site_occupancy
_atom_site_U_iso_or_equiv
F2 F-1 0.5 0 0.25 1 0.0
La1 La+3 0 0 0 1 0.0
F1 F-1 0.5 0.5 0 1 0.0
